data_4322992
loop_
_publ_author_name
'Peggy J. McKarns'
'Mary Jane Heeg'
'Charles H. Winter'

_publ_section_title
;
 Synthesis, Structure, Hydrolysis, and Film Deposition Studies of
 Complexes of the Formula [NbCl4(S2R2)2][NbCl6]
;
_journal_name_full 'Inorganic Chemistry'
_journal_page_first 4743
_journal_page_last 4747
_journal_paper_doi 10.1021/ic980150z
_journal_volume 37
_journal_year 1998
_chemical_formula_sum 'C24 H64 Cl26 Nb6 O2 S8'
_chemical_formula_weight 2120.39
_chemical_name_systematic
;
 ?
;
_space_group_IT_number 14
_symmetry_cell_setting monoclinic
_symmetry_space_group_name_Hall '-P 2ybc'
_symmetry_space_group_name_H-M 'P 1 21/c 1'
_atom_sites_solution_hydrogens geom
_atom_sites_solution_primary direct
_atom_sites_solution_secondary difmap
_audit_creation_method SHELXL
_cell_angle_alpha 90.00
_cell_angle_beta 110.8830(10)
_cell_angle_gamma 90.00
_cell_formula_units_Z 4
_cell_length_a 27.658(2)
_cell_length_b 14.3090(10)
_cell_length_c 19.8430(10)
_cell_measurement_reflns_used 5807
_cell_measurement_temperature 295(2)
_cell_volume 7337.2(8)
_computing_cell_refinement 'Siemens SAINT'
_computing_data_collection 'Siemens SMART'
_computing_data_reduction 'Siemens SAINT'
_computing_molecular_graphics SHELXTL-Plus
_computing_publication_material SHELXL-93
_computing_structure_refinement 'SHELXL-93 (Sheldrick, 1993)'
_computing_structure_solution 'SHELXS-86 (Sheldrick, 1990)'
_diffrn_ambient_temperature 295(2)
_diffrn_measurement_device 'Siemens P4/CCD'
_diffrn_measurement_method 'SMART CCD'
_diffrn_radiation_monochromator graphite
_diffrn_radiation_source 'fine-focus sealed tube'
_diffrn_radiation_type MoK\a
_diffrn_radiation_wavelength 0.71073
_diffrn_reflns_av_R_equivalents 0.058
_diffrn_reflns_av_sigmaI/netI 0.0896
_diffrn_reflns_limit_h_max 33
_diffrn_reflns_limit_h_min -36
_diffrn_reflns_limit_k_max 19
_diffrn_reflns_limit_k_min 0
_diffrn_reflns_limit_l_max 25
_diffrn_reflns_limit_l_min 0
_diffrn_reflns_number 39346
_diffrn_reflns_theta_max 28.27
_diffrn_reflns_theta_min 0.79
_diffrn_standards_interval_time '6 hours'
_diffrn_standards_number '50 frames'
_exptl_absorpt_coefficient_mu 2.107
_exptl_absorpt_correction_T_max 0.745
_exptl_absorpt_correction_T_min 0.320
_exptl_absorpt_correction_type empirical
_exptl_crystal_colour Red
_exptl_crystal_density_diffrn 1.920
_exptl_crystal_description plates
_exptl_crystal_F_000 4160
_exptl_crystal_size_max 0.36
_exptl_crystal_size_mid 0.24
_exptl_crystal_size_min 0.16
_refine_diff_density_max 0.590
_refine_diff_density_min -0.667
_refine_diff_density_rms 0.132
_refine_ls_extinction_coef 0.000078(11)
_refine_ls_extinction_expression Fc^*^=kFc[1+0.001xFc^2^\l^3^/sin(2\q)]^-1/4^
_refine_ls_extinction_method SHELXL
_refine_ls_goodness_of_fit_all 0.882
_refine_ls_goodness_of_fit_obs 1.023
_refine_ls_hydrogen_treatment calc
_refine_ls_matrix_type full
_refine_ls_number_parameters 612
_refine_ls_number_reflns 15083
_refine_ls_number_restraints 0
_refine_ls_restrained_S_all 0.886
_refine_ls_restrained_S_obs 1.023
_refine_ls_R_factor_all 0.1092
_refine_ls_R_factor_obs 0.0404
_refine_ls_shift/esd_max 0.530
_refine_ls_shift/esd_mean 0.006
_refine_ls_structure_factor_coef Fsqd
_refine_ls_weighting_details 'w=1/[\s^2^(Fo^2^)+(0.0270P)^2^+0.0000P] where P=(Fo^2^+2Fc^2^)/3'
_refine_ls_weighting_scheme calc
_refine_ls_wR_factor_all 0.0784
_refine_ls_wR_factor_obs 0.0654
_reflns_number_observed 8135
_reflns_number_total 15086
_reflns_observed_criterion >2sigma(I)
_cod_data_source_file ic980150z_2.cif
_cod_data_source_block nibb(4)
_cod_depositor_comments
;
The following automatic conversions were performed:

'_refine_ls_weighting_scheme' value 'calc
w=1/[\s^2^(Fo^2^)+(0.0270P)^2^+0.0000P] where P=(Fo^2^+2Fc^2^)/3' was
changed to 'calc'. New tag '_refine_ls_weighting_details' was
created. The value of the new tag was set to
'w=1/[\s^2^(Fo^2^)+(0.0270P)^2^+0.0000P] where P=(Fo^2^+2Fc^2^)/3'.

Automatic conversion script
Id: cif_fix_values 3143 2015-03-26 13:38:13Z robertas 
;
_cod_database_code 4322992

loop_
_symmetry_equiv_pos_as_xyz
'x, y, z'
'-x, y+1/2, -z+1/2'
'-x, -y, -z'
'x, -y-1/2, z-1/2'

loop_
_atom_site_aniso_label
_atom_site_aniso_U_11
_atom_site_aniso_U_22
_atom_site_aniso_U_33
_atom_site_aniso_U_23
_atom_site_aniso_U_13
_atom_site_aniso_U_12
Nb1 0.0473(3) 0.0537(3) 0.0487(3) -0.0019(2) 0.0258(2) 0.0010(2)
O1 0.042(2) 0.051(2) 0.040(2) -0.008(2) 0.019(2) -0.003(2)
Cl1 0.0495(9) 0.0950(12) 0.1033(13) -0.0171(10) 0.0171(9) -0.0195(9)
Cl2 0.0596(9) 0.0690(9) 0.0530(9) -0.0132(7) 0.0065(7) 0.0064(8)
Cl3 0.0612(10) 0.0572(8) 0.0686(10) 0.0000(8) 0.0120(8) 0.0122(7)
Cl4 0.124(2) 0.1388(15) 0.1066(15) 0.0075(13) 0.0916(13) 0.0126(13)
Cl5 0.0964(13) 0.0532(9) 0.0994(13) 0.0132(9) 0.0359(10) 0.0018(9)
Nb2 0.0344(2) 0.0430(2) 0.0347(2) -0.0019(2) 0.0140(2) 0.0001(2)
Cl6 0.0385(6) 0.0535(7) 0.0316(6) 0.0002(6) 0.0135(5) 0.0008(6)
Cl7 0.0507(8) 0.0916(10) 0.0449(8) -0.0056(8) 0.0048(6) -0.0017(8)
Cl8 0.0601(9) 0.0449(7) 0.0610(9) 0.0049(7) 0.0228(7) 0.0057(7)
Cl9 0.0623(9) 0.0427(7) 0.0697(9) -0.0051(7) 0.0311(8) -0.0070(7)
Nb3 0.0406(3) 0.0484(3) 0.0362(3) 0.0032(2) 0.0099(2) -0.0017(2)
O2 0.046(2) 0.064(2) 0.036(2) 0.001(2) 0.011(2) -0.004(2)
Cl10 0.0607(10) 0.0547(8) 0.0774(10) 0.0016(8) 0.0200(8) 0.0092(7)
Cl11 0.0644(10) 0.0538(8) 0.0851(11) -0.0053(8) 0.0266(9) 0.0052(7)
Cl12 0.0958(12) 0.1111(13) 0.0369(8) 0.0055(9) 0.0079(8) 0.0080(10)
Cl13 0.0520(9) 0.0671(9) 0.0801(11) 0.0131(8) 0.0285(8) -0.0075(7)
Cl14 0.0482(9) 0.0751(10) 0.1025(13) 0.0097(9) 0.0268(9) -0.0121(8)
Nb4 0.0379(2) 0.0483(3) 0.0335(2) 0.0006(2) 0.0118(2) -0.0023(2)
Cl15 0.0411(7) 0.0554(7) 0.0335(6) -0.0019(6) 0.0159(5) -0.0028(6)
Cl16 0.0670(10) 0.0455(7) 0.0565(9) -0.0020(7) 0.0105(7) -0.0118(7)
Cl17 0.0692(10) 0.0488(8) 0.0591(9) -0.0002(7) 0.0233(8) 0.0090(7)
Cl18 0.0500(9) 0.1113(12) 0.0677(10) -0.0019(9) 0.0314(7) -0.0100(9)
Nb5 0.0387(3) 0.0507(3) 0.0410(3) 0.0025(2) 0.0153(2) 0.0134(2)
Cl19 0.0678(10) 0.0688(9) 0.0595(9) -0.0104(7) 0.0343(8) 0.0086(8)
Cl20 0.0641(9) 0.0559(8) 0.0548(8) -0.0070(7) 0.0328(7) 0.0067(7)
Cl21 0.0441(8) 0.0620(8) 0.0665(9) 0.0134(7) 0.0104(7) 0.0178(7)
Cl22 0.0455(8) 0.0673(9) 0.0560(9) 0.0151(7) 0.0133(7) 0.0173(7)
S1 0.0452(8) 0.0566(8) 0.0509(9) 0.0048(7) 0.0155(7) 0.0121(7)
C1 0.052(4) 0.065(4) 0.059(4) 0.003(3) 0.000(3) 0.010(3)
C2 0.054(4) 0.119(5) 0.093(5) 0.001(4) 0.010(4) -0.006(4)
C3 0.076(5) 0.174(7) 0.055(4) -0.035(5) 0.013(4) -0.002(5)
S2 0.0450(8) 0.0586(8) 0.0543(9) 0.0084(7) 0.0198(7) 0.0159(7)
C4 0.055(4) 0.073(4) 0.063(4) 0.026(3) 0.029(3) 0.024(3)
C5 0.095(5) 0.064(4) 0.076(5) 0.012(3) 0.047(4) 0.011(4)
C6 0.059(4) 0.129(5) 0.052(4) 0.017(4) 0.009(3) -0.005(4)
S3 0.0488(8) 0.0542(8) 0.0446(8) -0.0019(7) 0.0190(7) 0.0112(7)
C7 0.057(4) 0.054(3) 0.043(3) -0.001(3) 0.023(3) 0.011(3)
C8 0.077(4) 0.075(4) 0.060(4) -0.006(3) 0.036(3) -0.004(3)
C9 0.081(5) 0.099(5) 0.043(4) 0.016(3) 0.022(3) 0.028(4)
S4 0.0446(8) 0.0647(9) 0.0423(8) -0.0026(7) 0.0138(6) 0.0099(7)
C10 0.056(4) 0.102(5) 0.051(4) -0.018(4) 0.014(3) -0.003(4)
C11 0.107(6) 0.088(5) 0.071(5) -0.031(4) 0.025(4) -0.004(4)
C12 0.151(8) 0.157(8) 0.065(5) 0.030(5) -0.031(5) -0.044(6)
Nb6 0.0375(3) 0.0442(3) 0.0408(3) 0.0034(2) 0.0060(2) 0.0081(2)
S5 0.0500(9) 0.0482(8) 0.0399(8) 0.0060(6) 0.0065(7) 0.0002(6)
C13 0.054(4) 0.053(3) 0.042(3) 0.007(3) 0.009(3) -0.006(3)
C14 0.073(4) 0.070(4) 0.045(3) 0.000(3) 0.008(3) -0.014(3)
C15 0.071(4) 0.079(4) 0.055(4) 0.011(3) 0.022(3) 0.002(3)
S6 0.0443(8) 0.0694(9) 0.0433(8) 0.0087(7) 0.0114(7) 0.0001(7)
C16 0.060(4) 0.128(6) 0.053(4) 0.011(4) 0.021(3) -0.020(4)
C17 0.096(6) 0.127(6) 0.095(6) 0.039(5) 0.035(5) -0.030(5)
C18 0.126(7) 0.212(9) 0.151(8) -0.049(7) 0.114(7) -0.045(7)
S7 0.0494(9) 0.0524(8) 0.0559(9) 0.0000(7) 0.0140(7) 0.0048(7)
C19 0.055(4) 0.070(4) 0.096(5) -0.014(4) 0.041(4) -0.005(3)
C20 0.080(5) 0.141(6) 0.128(7) -0.050(5) 0.049(5) -0.043(5)
C21 0.119(7) 0.182(8) 0.098(6) -0.013(6) 0.067(6) -0.039(6)
S8 0.0434(8) 0.0531(8) 0.0563(9) 0.0002(7) 0.0042(7) 0.0095(7)
C22 0.051(4) 0.071(4) 0.053(4) -0.008(3) 0.003(3) 0.014(3)
C23 0.107(6) 0.072(4) 0.067(5) -0.014(3) 0.020(4) -0.007(4)
C24 0.083(5) 0.107(5) 0.071(5) -0.005(4) 0.018(4) -0.015(4)
Cl23 0.0642(9) 0.0543(8) 0.0416(8) 0.0081(6) 0.0112(7) -0.0003(7)
Cl24 0.0461(8) 0.0621(8) 0.0589(9) -0.0037(7) 0.0123(7) 0.0176(7)
Cl25 0.0748(10) 0.0593(9) 0.0449(8) 0.0122(7) 0.0046(7) 0.0032(8)
Cl26 0.0439(8) 0.0581(9) 0.1020(12) -0.0177(8) 0.0173(8) 0.0107(7)

loop_
_atom_site_label
_atom_site_type_symbol
_atom_site_fract_x
_atom_site_fract_y
_atom_site_fract_z
_atom_site_U_iso_or_equiv
_atom_site_thermal_displace_type
_atom_site_occupancy
_atom_site_calc_flag
_atom_site_refinement_flags
_atom_site_disorder_group
Nb1 Nb 0.35175(2) 0.52660(3) 0.11819(3) 0.04754(13) Uani 1 d . .
O1 O 0.38828(11) 0.5143(2) 0.0431(2) 0.0430(8) Uani 1 d . .
Cl1 Cl 0.27878(6) 0.47316(11) 0.02586(9) 0.0854(5) Uani 1 d . .
Cl2 Cl 0.43259(5) 0.57989(9) 0.19427(7) 0.0642(4) Uani 1 d . .
Cl3 Cl 0.33163(5) 0.67836(9) 0.07604(8) 0.0654(4) Uani 1 d . .
Cl4 Cl 0.31415(8) 0.53797(13) 0.20282(10) 0.1093(7) Uani 1 d . .
Cl5 Cl 0.38030(6) 0.37437(10) 0.15036(9) 0.0827(5) Uani 1 d . .
Nb2 Nb 0.42340(2) 0.50489(3) -0.01458(2) 0.03693(11) Uani 1 d . .
Cl6 Cl 0.50870(4) 0.50855(8) 0.08530(6) 0.0409(3) Uani 1 d . .
Cl7 Cl 0.35757(5) 0.49816(10) -0.12651(7) 0.0657(4) Uani 1 d . .
Cl8 Cl 0.43262(5) 0.66652(8) -0.02488(7) 0.0550(3) Uani 1 d . .
Cl9 Cl 0.42998(5) 0.34184(8) -0.00967(7) 0.0561(4) Uani 1 d . .
Nb3 Nb 0.13821(2) 0.48838(3) 0.26962(2) 0.04276(12) Uani 1 d . .
O2 O 0.10728(11) 0.4965(2) 0.1585(2) 0.0494(8) Uani 1 d . .
Cl10 Cl 0.17021(5) 0.34319(9) 0.25279(8) 0.0655(4) Uani 1 d . .
Cl11 Cl 0.10199(5) 0.63517(9) 0.26825(8) 0.0678(4) Uani 1 d . .
Cl12 Cl 0.17213(6) 0.47961(11) 0.39376(7) 0.0855(5) Uani 1 d . .
Cl13 Cl 0.06007(5) 0.42096(9) 0.26054(8) 0.0650(4) Uani 1 d . .
Cl14 Cl 0.21084(5) 0.55904(10) 0.26059(9) 0.0753(5) Uani 1 d . .
Nb4 Nb 0.07579(2) 0.50092(3) 0.06446(2) 0.04012(11) Uani 1 d . .
Cl15 Cl -0.01161(4) 0.49267(8) 0.07445(6) 0.0426(3) Uani 1 d . .
Cl16 Cl 0.06549(5) 0.66314(8) 0.05874(7) 0.0594(4) Uani 1 d . .
Cl17 Cl 0.07059(5) 0.33856(8) 0.04932(7) 0.0589(4) Uani 1 d . .
Cl18 Cl 0.14440(5) 0.50943(11) 0.02512(8) 0.0735(4) Uani 1 d . .
Nb5 Nb -0.12504(2) 0.49200(3) 0.26398(2) 0.04319(12) Uani 1 d . .
Cl19 Cl -0.12868(5) 0.59466(9) 0.35662(7) 0.0622(4) Uani 1 d . .
Cl20 Cl -0.09429(5) 0.43926(8) 0.17343(7) 0.0551(4) Uani 1 d . .
Cl21 Cl -0.20479(5) 0.55254(9) 0.18327(7) 0.0601(4) Uani 1 d . .
Cl22 Cl -0.07265(5) 0.38255(9) 0.34860(7) 0.0576(4) Uani 1 d . .
S1 S -0.17613(5) 0.33333(9) 0.22525(7) 0.0514(3) Uani 1 d . .
C1 C -0.2310(2) 0.3310(4) 0.1363(3) 0.064(2) Uani 1 d . .
H1 H -0.2411(2) 0.3950(4) 0.1197(3) 0.077 Uiso 1 calc R .
C2 C -0.2760(2) 0.2805(4) 0.1423(3) 0.093(2) Uani 1 d . .
H2A H -0.2871(9) 0.3109(15) 0.1775(14) 0.112 Uiso 1 calc R .
H2B H -0.2663(4) 0.2172(8) 0.1571(19) 0.112 Uiso 1 calc R .
H2C H -0.3037(5) 0.2807(22) 0.0964(6) 0.112 Uiso 1 calc R .
C3 C -0.2085(2) 0.2827(5) 0.0858(3) 0.104(2) Uani 1 d . .
H3A H -0.1954(14) 0.2224(12) 0.1050(11) 0.125 Uiso 1 calc R .
H3B H -0.1810(10) 0.3199(14) 0.0813(17) 0.125 Uiso 1 calc R .
H3C H -0.2351(4) 0.2752(25) 0.0392(7) 0.125 Uiso 1 calc R .
S2 S -0.19986(5) 0.40469(9) 0.29713(7) 0.0520(4) Uani 1 d . .
C4 C -0.1786(2) 0.3242(4) 0.3753(3) 0.062(2) Uani 1 d . .
H4 H -0.1463(2) 0.2941(4) 0.3776(3) 0.074 Uiso 1 calc R .
C5 C -0.2193(2) 0.2500(4) 0.3651(3) 0.074(2) Uani 1 d . .
H5A H -0.2090(6) 0.2093(13) 0.4062(8) 0.089 Uiso 1 calc R .
H5B H -0.2230(9) 0.2145(14) 0.3225(10) 0.089 Uiso 1 calc R .
H5C H -0.2517(3) 0.2791(4) 0.3599(17) 0.089 Uiso 1 calc R .
C6 C -0.1684(2) 0.3828(4) 0.4429(3) 0.083(2) Uani 1 d . .
H6A H -0.1420(9) 0.4280(16) 0.4464(10) 0.099 Uiso 1 calc R .
H6B H -0.1572(12) 0.3429(5) 0.4845(3) 0.099 Uiso 1 calc R .
H6C H -0.1997(4) 0.4144(18) 0.4403(9) 0.099 Uiso 1 calc R .
S3 S -0.09282(5) 0.65453(9) 0.23138(7) 0.0486(3) Uani 1 d . .
C7 C -0.0844(2) 0.6624(3) 0.1429(2) 0.0500(13) Uani 1 d . .
H7 H -0.0824(2) 0.5994(3) 0.1247(2) 0.060 Uiso 1 calc R .
C8 C -0.0349(2) 0.7153(4) 0.1517(3) 0.068(2) Uani 1 d . .
H8A H -0.0061(2) 0.6844(12) 0.1869(12) 0.081 Uiso 1 calc R .
H8B H -0.0375(5) 0.7780(7) 0.1673(15) 0.081 Uiso 1 calc R .
H8C H -0.0298(6) 0.7171(18) 0.1063(5) 0.081 Uiso 1 calc R .
C9 C -0.1325(2) 0.7109(4) 0.0936(3) 0.074(2) Uani 1 d . .
H9A H -0.1352(6) 0.7714(9) 0.1128(9) 0.089 Uiso 1 calc R .
H9B H -0.1623(2) 0.6742(11) 0.0901(13) 0.089 Uiso 1 calc R .
H9C H -0.1304(6) 0.7178(20) 0.0466(5) 0.089 Uiso 1 calc R .
S4 S -0.03322(5) 0.57306(9) 0.29370(7) 0.0510(3) Uani 1 d . .
C10 C -0.0061(2) 0.6394(4) 0.3795(3) 0.071(2) Uani 1 d . .
H10 H -0.0341(2) 0.6578(4) 0.3961(3) 0.085 Uiso 1 calc R .
C11 C 0.0217(2) 0.7242(4) 0.3693(3) 0.090(2) Uani 1 d . .
H11A H 0.0337(12) 0.7595(13) 0.4133(6) 0.108 Uiso 1 calc R .
H11B H -0.0015(4) 0.7620(13) 0.3315(13) 0.108 Uiso 1 calc R .
H11C H 0.0507(8) 0.7059(4) 0.3564(19) 0.108 Uiso 1 calc R .
C12 C 0.0287(3) 0.5707(5) 0.4317(3) 0.143(4) Uani 1 d . .
H12A H 0.0552(12) 0.5505(27) 0.4142(14) 0.172 Uiso 1 calc R .
H12B H 0.0087(4) 0.5178(17) 0.4362(21) 0.172 Uiso 1 calc R .
H12C H 0.0443(15) 0.6000(12) 0.4779(8) 0.172 Uiso 1 calc R .
Nb6 Nb -0.38333(2) 0.50665(3) 0.38637(2) 0.04301(12) Uani 1 d . .
S5 S -0.41886(5) 0.34577(9) 0.32240(7) 0.0486(3) Uani 1 d . .
C13 C -0.4274(2) 0.3359(3) 0.2258(3) 0.0517(14) Uani 1 d . .
H13 H -0.4275(2) 0.3983(3) 0.2054(3) 0.062 Uiso 1 calc R .
C14 C -0.4782(2) 0.2873(3) 0.1859(3) 0.066(2) Uani 1 d . .
H14A H -0.4823(5) 0.2804(18) 0.1360(4) 0.080 Uiso 1 calc R .
H14B H -0.5062(2) 0.3240(10) 0.1896(13) 0.080 Uiso 1 calc R .
H14C H -0.4783(5) 0.2268(9) 0.2067(10) 0.080 Uiso 1 calc R .
C15 C -0.3808(2) 0.2813(4) 0.2243(3) 0.068(2) Uani 1 d . .
H15A H -0.3814(7) 0.2198(8) 0.2432(15) 0.082 Uiso 1 calc R .
H15B H -0.3497(2) 0.3129(11) 0.2532(13) 0.082 Uiso 1 calc R .
H15C H -0.3820(6) 0.2768(18) 0.1755(3) 0.082 Uiso 1 calc R .
S6 S -0.47683(5) 0.43193(9) 0.32521(7) 0.0535(4) Uani 1 d . .
C16 C -0.5056(2) 0.3690(5) 0.3833(3) 0.080(2) Uani 1 d . .
H16 H -0.4784(2) 0.3508(5) 0.4286(3) 0.096 Uiso 1 calc R .
C17 C -0.5335(3) 0.2837(5) 0.3447(4) 0.106(2) Uani 1 d . .
H17A H -0.5094(4) 0.2425(13) 0.3350(19) 0.127 Uiso 1 calc R .
H17B H -0.5598(10) 0.3018(5) 0.3001(11) 0.127 Uiso 1 calc R .
H17C H -0.5492(13) 0.2521(16) 0.3744(10) 0.127 Uiso 1 calc R .
C18 C -0.5408(3) 0.4401(6) 0.3981(4) 0.145(4) Uani 1 d . .
H18A H -0.5220(6) 0.4969(13) 0.4150(26) 0.174 Uiso 1 calc R .
H18B H -0.5532(16) 0.4163(16) 0.4342(20) 0.174 Uiso 1 calc R .
H18C H -0.5696(10) 0.4523(26) 0.3546(7) 0.174 Uiso 1 calc R .
S7 S -0.32828(5) 0.66222(9) 0.40042(7) 0.0539(4) Uani 1 d . .
C19 C -0.2720(2) 0.6631(4) 0.3700(3) 0.070(2) Uani 1 d . .
H19 H -0.2580(2) 0.5996(4) 0.3733(3) 0.084 Uiso 1 calc R .
C20 C -0.2309(2) 0.7267(5) 0.4181(4) 0.113(3) Uani 1 d . .
H20A H -0.2009(6) 0.7242(23) 0.4046(15) 0.136 Uiso 1 calc R .
H20B H -0.2218(12) 0.7069(18) 0.4674(4) 0.136 Uiso 1 calc R .
H20C H -0.2439(6) 0.7895(6) 0.4132(17) 0.136 Uiso 1 calc R .
C21 C -0.2917(3) 0.6935(5) 0.2928(4) 0.125(3) Uani 1 d . .
H21A H -0.3139(13) 0.6460(14) 0.2635(5) 0.151 Uiso 1 calc R .
H21B H -0.2630(3) 0.7034(29) 0.2771(8) 0.151 Uiso 1 calc R .
H21C H -0.3108(14) 0.7507(17) 0.2881(5) 0.151 Uiso 1 calc R .
S8 S -0.30527(5) 0.58574(9) 0.49319(7) 0.0546(4) Uani 1 d . .
C22 C -0.3215(2) 0.6618(4) 0.5574(3) 0.063(2) Uani 1 d . .
H22 H -0.3572(2) 0.6841(4) 0.5351(3) 0.075 Uiso 1 calc R .
C23 C -0.2854(2) 0.7439(4) 0.5779(3) 0.085(2) Uani 1 d . .
H23A H -0.2951(8) 0.7843(13) 0.6096(15) 0.102 Uiso 1 calc R .
H23B H -0.2873(10) 0.7777(14) 0.5353(3) 0.102 Uiso 1 calc R .
H23C H -0.2506(3) 0.7221(4) 0.6020(17) 0.102 Uiso 1 calc R .
C24 C -0.3174(2) 0.5989(4) 0.6210(3) 0.089(2) Uani 1 d . .
H24A H -0.3396(10) 0.5457(13) 0.6044(4) 0.107 Uiso 1 calc R .
H24B H -0.3276(13) 0.6331(9) 0.6554(9) 0.107 Uiso 1 calc R .
H24C H -0.2823(4) 0.5781(20) 0.6435(12) 0.107 Uiso 1 calc R .
Cl23 Cl -0.41485(5) 0.56139(8) 0.26605(7) 0.0555(3) Uani 1 d . .
Cl24 Cl -0.43141(5) 0.62020(9) 0.42245(7) 0.0574(4) Uani 1 d . .
Cl25 Cl -0.38098(6) 0.40449(9) 0.48193(7) 0.0642(4) Uani 1 d . .
Cl26 Cl -0.30643(5) 0.44251(9) 0.37720(9) 0.0704(4) Uani 1 d . .

loop_
_atom_type_symbol
_atom_type_description
_atom_type_scat_dispersion_real
_atom_type_scat_dispersion_imag
_atom_type_scat_source
C C 0.0033 0.0016 'International Tables Vol C Tables 4.2.6.8 and 6.1.1.4'
H H 0.0000 0.0000 'International Tables Vol C Tables 4.2.6.8 and 6.1.1.4'
S S 0.1246 0.1234 'International Tables Vol C Tables 4.2.6.8 and 6.1.1.4'
Cl Cl 0.1484 0.1585 'International Tables Vol C Tables 4.2.6.8 and 6.1.1.4'
Nb Nb -2.0727 0.6215 'International Tables Vol C Tables 4.2.6.8 and 6.1.1.4'
O O 0.0106 0.0060 'International Tables Vol C Tables 4.2.6.8 and 6.1.1.4'

loop_
_geom_angle_atom_site_label_1
_geom_angle_atom_site_label_2
_geom_angle_atom_site_label_3
_geom_angle
_geom_angle_site_symmetry_1
_geom_angle_site_symmetry_3
_geom_angle_publ_flag
O1 Nb1 Cl4 178.18(10) . . ?
O1 Nb1 Cl1 85.08(9) . . ?
Cl4 Nb1 Cl1 96.24(7) . . ?
O1 Nb1 Cl3 86.37(9) . . ?
Cl4 Nb1 Cl3 94.89(6) . . ?
Cl1 Nb1 Cl3 89.69(6) . . ?
O1 Nb1 Cl5 85.02(9) . . ?
Cl4 Nb1 Cl5 93.68(6) . . ?
Cl1 Nb1 Cl5 91.30(6) . . ?
Cl3 Nb1 Cl5 171.22(6) . . ?
O1 Nb1 Cl2 83.89(9) . . ?
Cl4 Nb1 Cl2 94.80(7) . . ?
Cl1 Nb1 Cl2 168.94(6) . . ?
Cl3 Nb1 Cl2 88.78(5) . . ?
Cl5 Nb1 Cl2 88.58(5) . . ?
Nb2 O1 Nb1 175.7(2) . . ?
O1 Nb2 Cl7 101.54(10) . . ?
O1 Nb2 Cl9 95.87(10) . . ?
Cl7 Nb2 Cl9 91.22(5) . . ?
O1 Nb2 Cl8 94.85(10) . . ?
Cl7 Nb2 Cl8 91.73(5) . . ?
Cl9 Nb2 Cl8 168.08(5) . . ?
O1 Nb2 Cl6 93.87(10) . . ?
Cl7 Nb2 Cl6 164.59(5) . . ?
Cl9 Nb2 Cl6 87.14(4) . . ?
Cl8 Nb2 Cl6 86.95(4) . . ?
O1 Nb2 Cl6 171.12(10) . 3_665 ?
Cl7 Nb2 Cl6 87.34(4) . 3_665 ?
Cl9 Nb2 Cl6 83.87(4) . 3_665 ?
Cl8 Nb2 Cl6 84.74(4) . 3_665 ?
Cl6 Nb2 Cl6 77.24(4) . 3_665 ?
Nb2 Cl6 Nb2 102.76(4) . 3_665 ?
O2 Nb3 Cl12 179.56(10) . . ?
O2 Nb3 Cl14 86.18(9) . . ?
Cl12 Nb3 Cl14 94.17(6) . . ?
O2 Nb3 Cl13 85.43(9) . . ?
Cl12 Nb3 Cl13 94.22(6) . . ?
Cl14 Nb3 Cl13 171.57(6) . . ?
O2 Nb3 Cl11 85.64(9) . . ?
Cl12 Nb3 Cl11 94.09(6) . . ?
Cl14 Nb3 Cl11 89.23(5) . . ?
Cl13 Nb3 Cl11 89.38(5) . . ?
O2 Nb3 Cl10 86.03(9) . . ?
Cl12 Nb3 Cl10 94.24(6) . . ?
Cl14 Nb3 Cl10 89.65(5) . . ?
Cl13 Nb3 Cl10 90.52(5) . . ?
Cl11 Nb3 Cl10 171.65(6) . . ?
Nb4 O2 Nb3 175.1(2) . . ?
O2 Nb4 Cl18 101.88(10) . . ?
O2 Nb4 Cl16 95.35(10) . . ?
Cl18 Nb4 Cl16 91.83(5) . . ?
O2 Nb4 Cl17 94.87(10) . . ?
Cl18 Nb4 Cl17 91.69(5) . . ?
Cl16 Nb4 Cl17 168.26(5) . . ?
O2 Nb4 Cl15 92.38(10) . . ?
Cl18 Nb4 Cl15 165.74(5) . . ?
Cl16 Nb4 Cl15 86.91(4) . . ?
Cl17 Nb4 Cl15 86.92(4) . . ?
O2 Nb4 Cl15 169.64(10) . 3_565 ?
Cl18 Nb4 Cl15 88.48(5) . 3_565 ?
Cl16 Nb4 Cl15 83.80(4) . 3_565 ?
Cl17 Nb4 Cl15 85.10(4) . 3_565 ?
Cl15 Nb4 Cl15 77.26(4) . 3_565 ?
Nb4 Cl15 Nb4 102.73(4) . 3_565 ?
Cl20 Nb5 Cl22 91.87(5) . . ?
Cl20 Nb5 Cl21 95.90(5) . . ?
Cl22 Nb5 Cl21 154.39(5) . . ?
Cl20 Nb5 Cl19 155.07(5) . . ?
Cl22 Nb5 Cl19 92.52(5) . . ?
Cl21 Nb5 Cl19 90.62(5) . . ?
Cl20 Nb5 S1 78.74(4) . . ?
Cl22 Nb5 S1 76.52(5) . . ?
Cl21 Nb5 S1 81.12(4) . . ?
Cl19 Nb5 S1 126.11(5) . . ?
Cl20 Nb5 S3 81.46(4) . . ?
Cl22 Nb5 S3 125.28(5) . . ?
Cl21 Nb5 S3 80.10(4) . . ?
Cl19 Nb5 S3 75.99(4) . . ?
S1 Nb5 S3 151.03(4) . . ?
Cl20 Nb5 S4 74.60(4) . . ?
Cl22 Nb5 S4 80.62(4) . . ?
Cl21 Nb5 S4 124.97(5) . . ?
Cl19 Nb5 S4 81.93(4) . . ?
S1 Nb5 S4 144.03(4) . . ?
S3 Nb5 S4 45.11(4) . . ?
Cl20 Nb5 S2 123.55(5) . . ?
Cl22 Nb5 S2 81.35(4) . . ?
Cl21 Nb5 S2 74.01(4) . . ?
Cl19 Nb5 S2 81.38(4) . . ?
S1 Nb5 S2 45.06(4) . . ?
S3 Nb5 S2 145.20(4) . . ?
S4 Nb5 S2 154.77(4) . . ?
C1 S1 S2 108.2(2) . . ?
C1 S1 Nb5 117.4(2) . . ?
S2 S1 Nb5 68.82(5) . . ?
C2 C1 C3 112.6(5) . . ?
C2 C1 S1 110.8(4) . . ?
C3 C1 S1 104.2(4) . . ?
C4 S2 S1 100.9(2) . . ?
C4 S2 Nb5 116.9(2) . . ?
S1 S2 Nb5 66.11(5) . . ?
C5 C4 C6 113.8(4) . . ?
C5 C4 S2 109.1(4) . . ?
C6 C4 S2 107.4(4) . . ?
C7 S3 S4 105.2(2) . . ?
C7 S3 Nb5 116.8(2) . . ?
S4 S3 Nb5 67.65(5) . . ?
C9 C7 C8 113.2(4) . . ?
C9 C7 S3 105.2(3) . . ?
C8 C7 S3 109.5(3) . . ?
C10 S4 S3 103.8(2) . . ?
C10 S4 Nb5 117.9(2) . . ?
S3 S4 Nb5 67.23(5) . . ?
C12 C10 C11 113.2(5) . . ?
C12 C10 S4 104.4(4) . . ?
C11 C10 S4 110.5(4) . . ?
Cl23 Nb6 Cl24 91.91(5) . . ?
Cl23 Nb6 Cl25 154.79(5) . . ?
Cl24 Nb6 Cl25 92.26(5) . . ?
Cl23 Nb6 Cl26 93.92(5) . . ?
Cl24 Nb6 Cl26 154.29(5) . . ?
Cl25 Nb6 Cl26 93.02(5) . . ?
Cl23 Nb6 S5 82.15(4) . . ?
Cl24 Nb6 S5 126.18(5) . . ?
Cl25 Nb6 S5 75.36(4) . . ?
Cl26 Nb6 S5 79.46(4) . . ?
Cl23 Nb6 S7 79.60(4) . . ?
Cl24 Nb6 S7 75.86(5) . . ?
Cl25 Nb6 S7 125.48(5) . . ?
Cl26 Nb6 S7 80.61(4) . . ?
S5 Nb6 S7 151.86(4) . . ?
Cl23 Nb6 S6 73.96(4) . . ?
Cl24 Nb6 S6 81.61(5) . . ?
Cl25 Nb6 S6 82.09(5) . . ?
Cl26 Nb6 S6 124.05(5) . . ?
S5 Nb6 S6 45.23(4) . . ?
S7 Nb6 S6 144.42(4) . . ?
Cl23 Nb6 S8 124.22(5) . . ?
Cl24 Nb6 S8 81.48(4) . . ?
Cl25 Nb6 S8 80.99(5) . . ?
Cl26 Nb6 S8 74.54(5) . . ?
S5 Nb6 S8 143.60(4) . . ?
S7 Nb6 S8 44.95(4) . . ?
S6 Nb6 S8 155.49(5) . . ?
C13 S5 S6 105.2(2) . . ?
C13 S5 Nb6 116.9(2) . . ?
S6 S5 Nb6 67.77(5) . . ?
C14 C13 C15 113.0(4) . . ?
C14 C13 S5 109.2(3) . . ?
C15 C13 S5 105.3(3) . . ?
C16 S6 S5 103.9(2) . . ?
C16 S6 Nb6 118.4(2) . . ?
S5 S6 Nb6 67.00(5) . . ?
C17 C16 C18 113.5(6) . . ?
C17 C16 S6 109.6(4) . . ?
C18 C16 S6 104.1(5) . . ?
C19 S7 S8 105.6(2) . . ?
C19 S7 Nb6 119.1(2) . . ?
S8 S7 Nb6 68.13(5) . . ?
C21 C19 C20 113.0(5) . . ?
C21 C19 S7 107.1(4) . . ?
C20 C19 S7 109.1(4) . . ?
C22 S8 S7 103.4(2) . . ?
C22 S8 Nb6 118.0(2) . . ?
S7 S8 Nb6 66.93(5) . . ?
C23 C22 C24 113.1(5) . . ?
C23 C22 S8 110.2(4) . . ?
C24 C22 S8 105.0(4) . . ?

loop_
_geom_bond_atom_site_label_1
_geom_bond_atom_site_label_2
_geom_bond_distance
_geom_bond_site_symmetry_2
_geom_bond_publ_flag
Nb1 O1 2.085(3) . ?
Nb1 Cl4 2.274(2) . ?
Nb1 Cl1 2.319(2) . ?
Nb1 Cl3 2.3222(14) . ?
Nb1 Cl5 2.3274(15) . ?
Nb1 Cl2 2.3351(14) . ?
O1 Nb2 1.750(3) . ?
Nb2 Cl7 2.3183(13) . ?
Nb2 Cl9 2.3395(12) . ?
Nb2 Cl8 2.3437(12) . ?
Nb2 Cl6 2.4826(12) . ?
Nb2 Cl6 2.7224(11) 3_665 ?
Cl6 Nb2 2.7225(11) 3_665 ?
Nb3 O2 2.065(3) . ?
Nb3 Cl12 2.3057(14) . ?
Nb3 Cl14 2.3121(14) . ?
Nb3 Cl13 2.3144(13) . ?
Nb3 Cl11 2.3230(14) . ?
Nb3 Cl10 2.3286(14) . ?
O2 Nb4 1.756(3) . ?
Nb4 Cl18 2.2981(13) . ?
Nb4 Cl16 2.3365(13) . ?
Nb4 Cl17 2.3404(13) . ?
Nb4 Cl15 2.4975(11) . ?
Nb4 Cl15 2.6959(12) 3_565 ?
Cl15 Nb4 2.6960(12) 3_565 ?
Nb5 Cl20 2.3689(12) . ?
Nb5 Cl22 2.3743(13) . ?
Nb5 Cl21 2.3796(13) . ?
Nb5 Cl19 2.3832(13) . ?
Nb5 S1 2.6396(14) . ?
Nb5 S3 2.6519(14) . ?
Nb5 S4 2.6599(14) . ?
Nb5 S2 2.6919(14) . ?
S1 C1 1.873(5) . ?
S1 S2 2.043(2) . ?
C1 C2 1.478(7) . ?
C1 C3 1.521(7) . ?
S2 C4 1.852(5) . ?
C4 C5 1.505(7) . ?
C4 C6 1.519(7) . ?
S3 C7 1.854(5) . ?
S3 S4 2.038(2) . ?
C7 C9 1.509(6) . ?
C7 C8 1.519(6) . ?
S4 C10 1.858(5) . ?
C10 C12 1.500(8) . ?
C10 C11 1.489(7) . ?
Nb6 Cl23 2.3642(13) . ?
Nb6 Cl24 2.3665(13) . ?
Nb6 Cl25 2.3768(13) . ?
Nb6 Cl26 2.3823(13) . ?
Nb6 S5 2.6433(13) . ?
Nb6 S7 2.6549(14) . ?
Nb6 S6 2.6582(14) . ?
Nb6 S8 2.6780(14) . ?
S5 C13 1.851(5) . ?
S5 S6 2.039(2) . ?
C13 C14 1.513(6) . ?
C13 C15 1.516(6) . ?
S6 C16 1.852(5) . ?
C16 C17 1.500(7) . ?
C16 C18 1.507(8) . ?
S7 C19 1.859(5) . ?
S7 S8 2.039(2) . ?
C19 C21 1.497(8) . ?
C19 C20 1.503(7) . ?
S8 C22 1.849(5) . ?
C22 C23 1.502(7) . ?
C22 C24 1.521(7) . ?
